data_7224809
loop_
_publ_author_name
'Bermejo, Elena'
'Casti\~neiras, Alfonso'
'Garc\'ia-Santos, Isabel'
'Rodr\'iguez-Riob\'o, Ra\'ul'

_publ_section_title
;
 In situ generation of functionalized 1,2,4-triazole-5-thiones containing
 pyridine or pyrazine moieties and their coordination to HgII
;
_journal_issue 19
_journal_name_full CrystEngComm
_journal_page_first 3428
_journal_paper_doi 10.1039/C6CE00338A
_journal_volume 18
_journal_year 2016
_chemical_formula_moiety 'C16 H16 Hg N10 S2'
_chemical_formula_sum 'C16 H16 Hg N10 S2'
_chemical_formula_weight 613.10
_chemical_name_systematic
;
 ?
;
_space_group_crystal_system monoclinic
_space_group_IT_number 14
_space_group_name_Hall '-P 2yn'
_space_group_name_H-M_alt 'P 1 21/n 1'
_symmetry_space_group_name_Hall '-P 2yn'
_symmetry_space_group_name_H-M 'P 1 21/n 1'
_atom_sites_solution_hydrogens geom
_atom_sites_solution_primary direct
_atom_sites_solution_secondary difmap
_audit_creation_method SHELXL-2013
_audit_update_record
;
2016-02-06 deposited with the CCDC.
2016-04-04 downloaded from the CCDC.
;
_cell_angle_alpha 90
_cell_angle_beta 116.057(16)
_cell_angle_gamma 90
_cell_formula_units_Z 4
_cell_length_a 14.646(16)
_cell_length_b 10.045(11)
_cell_length_c 15.852(17)
_cell_measurement_reflns_used 1255
_cell_measurement_temperature 293(2)
_cell_measurement_theta_max 23.735
_cell_measurement_theta_min 2.56
_cell_volume 2095(4)
_computing_cell_refinement 'SMART Software (Bruker, 1997)'
_computing_data_collection 'SMART Software (Bruker, 1997)'
_computing_data_reduction 'SAINT Software (Bruker, 1997)'
_computing_molecular_graphics 'PLATON (Spek, 2009)'
_computing_publication_material 'SHELXL-2013 (Sheldrick, 2013)'
_computing_structure_refinement 'SHELXL-2013 (Sheldrick, 2013)'
_computing_structure_solution 'SHELXS-2013 (Sheldrick, 2013)'
_diffrn_ambient_temperature 293(2)
_diffrn_measured_fraction_theta_full 1.000
_diffrn_measured_fraction_theta_max 0.997
_diffrn_measurement_device_type 'Bruker Smart CCD-1000'
_diffrn_measurement_method 'omega scans'
_diffrn_radiation_type MoK\a
_diffrn_radiation_wavelength 0.71073
_diffrn_reflns_av_R_equivalents 0.0344
_diffrn_reflns_av_unetI/netI 0.0415
_diffrn_reflns_Laue_measured_fraction_full 1.000
_diffrn_reflns_Laue_measured_fraction_max 0.997
_diffrn_reflns_limit_h_max 16
_diffrn_reflns_limit_h_min -18
_diffrn_reflns_limit_k_max 12
_diffrn_reflns_limit_k_min 0
_diffrn_reflns_limit_l_max 19
_diffrn_reflns_limit_l_min 0
_diffrn_reflns_number 17778
_diffrn_reflns_point_group_measured_fraction_full 1.000
_diffrn_reflns_point_group_measured_fraction_max 0.997
_diffrn_reflns_theta_full 25.242
_diffrn_reflns_theta_max 26.422
_diffrn_reflns_theta_min 1.580
_diffrn_source 'fine-focus sealed tube'
_exptl_absorpt_coefficient_mu 7.571
_exptl_absorpt_correction_T_max 1.000
_exptl_absorpt_correction_T_min 0.609
_exptl_absorpt_correction_type multi-scan
_exptl_absorpt_process_details SADABS
_exptl_crystal_colour Yellow
_exptl_crystal_density_diffrn 1.944
_exptl_crystal_description plate
_exptl_crystal_F_000 1176
_exptl_crystal_size_max 0.160
_exptl_crystal_size_mid 0.140
_exptl_crystal_size_min 0.070
_refine_diff_density_max 0.677
_refine_diff_density_min -0.715
_refine_diff_density_rms 0.129
_refine_ls_extinction_method none
_refine_ls_goodness_of_fit_ref 1.055
_refine_ls_hydrogen_treatment constr
_refine_ls_matrix_type full
_refine_ls_number_parameters 262
_refine_ls_number_reflns 4297
_refine_ls_number_restraints 0
_refine_ls_restrained_S_all 1.055
_refine_ls_R_factor_all 0.0529
_refine_ls_R_factor_gt 0.0306
_refine_ls_shift/su_max 0.001
_refine_ls_shift/su_mean 0.000
_refine_ls_structure_factor_coef Fsqd
_refine_ls_weighting_details 'w=1/[\s^2^(Fo^2^)+(0.0252P)^2^+1.0608P] where P=(Fo^2^+2Fc^2^)/3'
_refine_ls_weighting_scheme calc
_refine_ls_wR_factor_gt 0.0597
_refine_ls_wR_factor_ref 0.0651
_reflns_Friedel_coverage 0.000
_reflns_number_gt 3074
_reflns_number_total 4297
_reflns_threshold_expression 'I > 2\s(I)'
_cod_data_source_file c6ce00338a2.cif
_cod_data_source_block 05rr08
_cod_depositor_comments 'Adding full bibliography for 7224802--7224809.cif.'
_cod_database_code 7224809
_shelx_space_group_comment
;
The symmetry employed for this shelxl refinement is uniquely defined
by the following loop, which should always be used as a source of
symmetry information in preference to the above space-group names.
They are only intended as comments.
;
_shelx_estimated_absorpt_t_min 0.377
_shelx_estimated_absorpt_t_max 0.619
_shelxl_version_number 2013-3

loop_
_space_group_symop_operation_xyz
'x, y, z'
'-x+1/2, y+1/2, -z+1/2'
'-x, -y, -z'
'x-1/2, -y-1/2, z-1/2'

loop_
_atom_site_label
_atom_site_type_symbol
_atom_site_fract_x
_atom_site_fract_y
_atom_site_fract_z
_atom_site_U_iso_or_equiv
_atom_site_adp_type
_atom_site_occupancy
_atom_site_site_symmetry_order
_atom_site_calc_flag
_atom_site_refinement_flags_posn
_atom_site_refinement_flags_adp
Hg1 Hg 0.22559(2) 0.55052(2) 0.66635(2) 0.03755(8) Uani 1 1 d . .
S1 S 0.21587(13) 0.44511(16) 0.52850(11) 0.0548(4) Uani 1 1 d . .
S2 S 0.28020(11) 0.63083(13) 0.82175(9) 0.0403(3) Uani 1 1 d . .
N11 N 0.4597(4) 0.5912(6) 0.3489(4) 0.0646(15) Uani 1 1 d . .
N12 N 0.3903(4) 0.7297(5) 0.5217(4) 0.0659(15) Uani 1 1 d . .
N13 N 0.3299(4) 0.6705(5) 0.5582(4) 0.0603(14) Uani 1 1 d . .
N14 N 0.3301(4) 0.5446(5) 0.4449(3) 0.0559(13) Uani 1 1 d . .
N16 N 0.5202(6) 0.8520(8) 0.3435(6) 0.116(3) Uani 1 1 d . .
N21 N -0.0584(3) 0.2000(5) 0.6482(3) 0.0460(12) Uani 1 1 d . .
N22 N 0.1206(3) 0.7729(4) 0.5988(3) 0.0393(11) Uani 1 1 d . .
N23 N 0.1658(3) 0.8691(4) 0.6676(3) 0.0399(11) Uani 1 1 d . .
N24 N 0.1320(3) 0.9600(4) 0.5300(3) 0.0326(9) Uani 1 1 d . .
N26 N 0.0623(3) 0.4195(4) 0.6550(3) 0.0449(12) Uani 1 1 d . .
C11 C 0.5083(5) 0.6267(8) 0.2992(5) 0.068(2) Uani 1 1 d . .
H11 H 0.5234 0.5617 0.2655 0.082 Uiso 1 1 calc R U
C12 C 0.5369(6) 0.7532(10) 0.2953(5) 0.087(3) Uani 1 1 d . .
H12 H 0.5689 0.7745 0.2577 0.104 Uiso 1 1 d R U
C14 C 0.4730(6) 0.8162(8) 0.3963(6) 0.093(3) Uani 1 1 d . .
H14 H 0.4614 0.8799 0.4331 0.112 Uiso 1 1 calc R U
C15 C 0.4418(5) 0.6871(7) 0.3967(4) 0.0548(16) Uani 1 1 d . .
C16 C 0.3877(4) 0.6542(6) 0.4535(4) 0.0509(15) Uani 1 1 d . .
C17 C 0.2939(4) 0.5603(6) 0.5102(4) 0.0437(13) Uani 1 1 d . .
C18 C 0.3212(9) 0.4046(14) 0.3865(7) 0.146(5) Uani 1 1 d . .
H18A H 0.3807 0.3876 0.3761 0.175 Uiso 1 1 d R U
H18B H 0.3065 0.3279 0.4156 0.175 Uiso 1 1 d R U
C19 C 0.2454(10) 0.4411(17) 0.3113(10) 0.202(8) Uani 1 1 d . .
H19A H 0.1864 0.4440 0.3230 0.303 Uiso 1 1 d R U
H19B H 0.2339 0.3798 0.2612 0.303 Uiso 1 1 d R U
H19C H 0.2583 0.5282 0.2940 0.303 Uiso 1 1 d R U
C21 C -0.0057(4) 0.2688(6) 0.7272(4) 0.0533(16) Uani 1 1 d . .
H21 H -0.0092 0.2424 0.7819 0.064 Uiso 1 1 d R U
C22 C 0.0537(4) 0.3766(6) 0.7311(4) 0.0478(15) Uani 1 1 d . .
H22 H 0.0886 0.4210 0.7878 0.057 Uiso 1 1 d R U
C24 C 0.0107(4) 0.3521(5) 0.5761(4) 0.0388(12) Uani 1 1 d . .
H24 H 0.0151 0.3790 0.5219 0.047 Uiso 1 1 d R U
C25 C -0.0488(4) 0.2425(5) 0.5718(3) 0.0332(12) Uani 1 1 d . .
C26 C 0.1017(4) 0.8270(5) 0.5180(3) 0.0337(12) Uani 1 1 d . .
C27 C 0.3286(4) 0.4787(5) 0.8751(3) 0.0302(11) Uani 1 1 d . .
C28 C 0.1287(5) 1.0572(6) 0.4600(4) 0.0519(15) Uani 1 1 d . .
H28A H 0.1223 1.1462 0.4807 0.062 Uiso 1 1 d R U
H28B H 0.0694 1.0402 0.4012 0.062 Uiso 1 1 d R U
C29 C 0.2224(6) 1.0503(8) 0.4448(5) 0.087(3) Uani 1 1 d . .
H29A H 0.2812 1.0665 0.5030 0.130 Uiso 1 1 d R U
H29B H 0.2189 1.1163 0.3996 0.130 Uiso 1 1 d R U
H29C H 0.2273 0.9635 0.4218 0.130 Uiso 1 1 d R U

loop_
_atom_site_aniso_label
_atom_site_aniso_U_11
_atom_site_aniso_U_22
_atom_site_aniso_U_33
_atom_site_aniso_U_23
_atom_site_aniso_U_13
_atom_site_aniso_U_12
Hg1 0.04518(12) 0.03440(12) 0.03271(11) 0.00167(10) 0.01678(9) -0.00278(11)
S1 0.0706(10) 0.0529(9) 0.0524(9) -0.0118(8) 0.0378(8) -0.0168(9)
S2 0.0504(8) 0.0284(7) 0.0345(7) 0.0016(6) 0.0117(6) 0.0015(6)
N11 0.071(4) 0.082(4) 0.053(3) -0.006(3) 0.039(3) -0.010(3)
N12 0.084(4) 0.059(3) 0.077(4) -0.022(3) 0.056(3) -0.029(3)
N13 0.080(4) 0.056(3) 0.064(3) -0.013(3) 0.048(3) -0.021(3)
N14 0.070(3) 0.063(3) 0.046(3) -0.022(3) 0.035(3) -0.024(3)
N16 0.156(7) 0.097(6) 0.151(7) -0.031(5) 0.119(6) -0.054(5)
N21 0.056(3) 0.049(3) 0.033(2) -0.002(2) 0.020(2) -0.014(2)
N22 0.057(3) 0.028(2) 0.033(2) 0.000(2) 0.019(2) -0.004(2)
N23 0.049(3) 0.036(3) 0.034(2) 0.001(2) 0.017(2) 0.001(2)
N24 0.036(2) 0.026(2) 0.027(2) -0.0023(19) 0.0067(18) -0.0066(19)
N26 0.045(3) 0.039(3) 0.039(3) -0.007(2) 0.007(2) -0.008(2)
C11 0.062(4) 0.096(6) 0.056(4) -0.010(4) 0.035(4) -0.012(4)
C12 0.082(6) 0.119(7) 0.081(6) -0.013(5) 0.056(5) -0.030(5)
C14 0.122(7) 0.083(6) 0.123(7) -0.024(5) 0.097(6) -0.033(5)
C15 0.052(4) 0.071(5) 0.048(4) 0.000(3) 0.027(3) -0.014(3)
C16 0.057(4) 0.053(4) 0.048(3) -0.007(3) 0.027(3) -0.016(3)
C17 0.046(3) 0.051(3) 0.038(3) -0.001(3) 0.021(3) -0.004(3)
C18 0.117(9) 0.235(15) 0.102(8) 0.018(9) 0.062(7) -0.074(10)
C19 0.150(13) 0.28(2) 0.198(16) 0.035(16) 0.092(12) -0.019(14)
C21 0.059(4) 0.065(4) 0.039(3) -0.012(3) 0.025(3) -0.016(3)
C22 0.046(3) 0.059(4) 0.034(3) -0.010(3) 0.014(3) -0.006(3)
C24 0.044(3) 0.036(3) 0.038(3) 0.000(2) 0.019(3) -0.003(2)
C25 0.035(3) 0.032(3) 0.030(3) 0.002(2) 0.012(2) 0.002(2)
C26 0.036(3) 0.028(3) 0.032(3) -0.001(2) 0.010(2) 0.000(2)
C27 0.031(3) 0.030(3) 0.028(3) 0.000(2) 0.011(2) -0.004(2)
C28 0.082(4) 0.035(3) 0.033(3) 0.011(3) 0.019(3) -0.009(3)
C29 0.110(6) 0.097(6) 0.069(5) -0.005(5) 0.054(5) -0.048(5)

loop_
_atom_type_symbol
_atom_type_description
_atom_type_scat_dispersion_real
_atom_type_scat_dispersion_imag
_atom_type_scat_source
Hg Hg -2.3894 9.2266 'International Tables Vol C Tables 4.2.6.8 and 6.1.1.4'
S S 0.1246 0.1234 'International Tables Vol C Tables 4.2.6.8 and 6.1.1.4'
N N 0.0061 0.0033 'International Tables Vol C Tables 4.2.6.8 and 6.1.1.4'
C C 0.0033 0.0016 'International Tables Vol C Tables 4.2.6.8 and 6.1.1.4'
H H 0.0000 0.0000 'International Tables Vol C Tables 4.2.6.8 and 6.1.1.4'

loop_
_geom_angle_atom_site_label_1
_geom_angle_atom_site_label_2
_geom_angle_atom_site_label_3
_geom_angle
_geom_angle_site_symmetry_1
_geom_angle_site_symmetry_3
_geom_angle_publ_flag
S2 Hg1 S1 164.45(6) . . y
S2 Hg1 N22 90.25(10) . . y
S1 Hg1 N22 102.33(11) . . y
S2 Hg1 N26 96.95(11) . . y
S1 Hg1 N26 91.64(11) . . y
N22 Hg1 N26 92.55(15) . . y
C17 S1 Hg1 94.5(2) . . y
C27 S2 Hg1 94.90(18) . . y
C11 N11 C15 116.1(6) . . ?
C16 N12 N13 107.7(5) . . ?
C17 N13 N12 106.6(5) . . ?
C16 N14 C17 105.2(5) . . ?
C16 N14 C18 129.5(5) . . ?
C17 N14 C18 124.1(5) . . ?
C12 N16 C14 115.4(7) . . ?
C21 N21 C25 115.6(5) . . ?
C26 N22 N23 107.7(4) . . ?
C26 N22 Hg1 125.6(3) . . ?
N23 N22 Hg1 106.1(3) . . ?
C27 N23 N22 107.1(4) 2_556 . ?
C27 N24 C26 103.8(4) 2_556 . ?
C27 N24 C28 126.9(4) 2_556 . ?
C26 N24 C28 129.3(4) . . ?
C24 N26 C22 116.4(5) . . ?
C24 N26 Hg1 116.0(4) . . ?
C22 N26 Hg1 122.4(3) . . ?
N11 C11 C12 122.8(7) . . ?
N11 C11 H11 118.6 . . ?
C12 C11 H11 118.6 . . ?
N16 C12 C11 122.3(7) . . ?
N16 C12 H12 117.7 . . ?
C11 C12 H12 120.1 . . ?
N16 C14 C15 121.1(8) . . ?
N16 C14 H14 119.4 . . ?
C15 C14 H14 119.4 . . ?
N11 C15 C14 122.2(6) . . ?
N11 C15 C16 118.8(6) . . ?
C14 C15 C16 118.9(7) . . ?
N12 C16 N14 110.1(5) . . ?
N12 C16 C15 123.1(6) . . ?
N14 C16 C15 126.8(6) . . ?
N13 C17 N14 110.3(5) . . ?
N13 C17 S1 126.0(4) . . ?
N14 C17 S1 123.6(4) . . ?
C19 C18 N14 95.8(13) . . ?
C19 C18 H18A 111.7 . . ?
N14 C18 H18A 112.9 . . ?
C19 C18 H18B 112.9 . . ?
N14 C18 H18B 112.8 . . ?
H18A C18 H18B 110.2 . . ?
C18 C19 H19A 108.5 . . ?
C18 C19 H19B 110.7 . . ?
H19A C19 H19B 109.5 . . ?
C18 C19 H19C 109.2 . . ?
H19A C19 H19C 109.5 . . ?
H19B C19 H19C 109.5 . . ?
N21 C21 C22 122.9(5) . . ?
N21 C21 H21 118.7 . . ?
C22 C21 H21 118.5 . . ?
N26 C22 C21 121.5(5) . . ?
N26 C22 H22 119.2 . . ?
C21 C22 H22 119.4 . . ?
N26 C24 C25 122.4(5) . . ?
N26 C24 H24 118.7 . . ?
C25 C24 H24 118.9 . . ?
N21 C25 C24 121.2(5) . . ?
N21 C25 C26 120.2(4) . 3_566 ?
C24 C25 C26 118.6(5) . 3_566 ?
N22 C26 N24 110.3(4) . . ?
N22 C26 C25 123.3(4) . 3_566 ?
N24 C26 C25 126.2(4) . 3_566 ?
N23 C27 N24 111.1(4) 2_546 2_546 ?
N23 C27 S2 126.2(4) 2_546 . ?
N24 C27 S2 122.7(4) 2_546 . ?
N24 C28 C29 111.4(5) . . ?
N24 C28 H28A 109.6 . . ?
C29 C28 H28A 109.2 . . ?
N24 C28 H28B 109.2 . . ?
C29 C28 H28B 109.4 . . ?
H28A C28 H28B 108.0 . . ?
C28 C29 H29A 109.5 . . ?
C28 C29 H29B 109.6 . . ?
H29A C29 H29B 109.5 . . ?
C28 C29 H29C 109.3 . . ?
H29A C29 H29C 109.5 . . ?
H29B C29 H29C 109.5 . . ?

loop_
_geom_bond_atom_site_label_1
_geom_bond_atom_site_label_2
_geom_bond_distance
_geom_bond_site_symmetry_2
_geom_bond_publ_flag
Hg1 S2 2.372(3) . y
Hg1 S1 2.376(3) . y
Hg1 N22 2.656(5) . y
Hg1 N26 2.666(5) . y
S1 C17 1.739(6) . ?
S2 C27 1.739(5) . ?
N11 C11 1.321(8) . ?
N11 C15 1.322(8) . ?
N12 C16 1.308(7) . ?
N12 N13 1.386(7) . ?
N13 C17 1.315(7) . ?
N14 C16 1.357(7) . ?
N14 C17 1.362(7) . ?
N14 C18 1.658(14) . ?
N16 C12 1.339(10) . ?
N16 C14 1.348(9) . ?
N21 C21 1.339(7) . ?
N21 C25 1.348(6) . ?
N22 C26 1.304(6) . ?
N22 N23 1.389(6) . ?
N23 C27 1.314(6) 2_556 ?
N24 C27 1.367(6) 2_556 ?
N24 C26 1.394(6) . ?
N24 C28 1.463(6) . ?
N26 C24 1.328(6) . ?
N26 C22 1.338(7) . ?
C11 C12 1.348(10) . ?
C11 H11 0.9300 . ?
C12 H12 0.9300 . ?
C14 C15 1.377(10) . ?
C14 H14 0.9300 . ?
C15 C16 1.473(8) . ?
C18 C19 1.275(15) . ?
C18 H18A 0.9700 . ?
C18 H18B 0.9700 . ?
C19 H19A 0.9600 . ?
C19 H19B 0.9600 . ?
C19 H19C 0.9600 . ?
C21 C22 1.373(8) . ?
C21 H21 0.9300 . ?
C22 H22 0.9300 . ?
C24 C25 1.387(7) . ?
C24 H24 0.9300 . ?
C25 C26 1.465(7) 3_566 ?
C26 C25 1.465(7) 3_566 ?
C27 N23 1.314(6) 2_546 ?
C27 N24 1.367(6) 2_546 ?
C28 C29 1.497(9) . ?
C28 H28A 0.9700 . ?
C28 H28B 0.9700 . ?
C29 H29A 0.9600 . ?
C29 H29B 0.9600 . ?
C29 H29C 0.9600 . ?

loop_
_geom_hbond_atom_site_label_D
_geom_hbond_atom_site_label_H
_geom_hbond_atom_site_label_A
_geom_hbond_distance_DH
_geom_hbond_distance_HA
_geom_hbond_distance_DA
_geom_hbond_angle_DHA
_geom_hbond_site_symmetry_A
C12 H12 S2 0.93 2.96 3.593(9) 126.8 4_675
C18 H18A N11 0.97 2.48 3.008(11) 114.0 .
C24 H24 S1 0.93 2.97 3.531(6) 120.1 .
C28 H28B N21 0.97 2.52 3.021(8) 112.1 3_566

loop_
_geom_torsion_atom_site_label_1
_geom_torsion_atom_site_label_2
_geom_torsion_atom_site_label_3
_geom_torsion_atom_site_label_4
_geom_torsion
_geom_torsion_site_symmetry_1
_geom_torsion_site_symmetry_4
C16 N12 N13 C17 0.5(7) . .
C26 N22 N23 C27 0.6(6) . 2_556
Hg1 N22 N23 C27 137.3(3) . 2_556
C15 N11 C11 C12 -1.2(11) . .
C14 N16 C12 C11 0.1(14) . .
N11 C11 C12 N16 1.7(13) . .
C12 N16 C14 C15 -2.2(14) . .
C11 N11 C15 C14 -0.9(10) . .
C11 N11 C15 C16 179.9(6) . .
N16 C14 C15 N11 2.7(13) . .
N16 C14 C15 C16 -178.1(7) . .
N13 N12 C16 N14 -1.8(7) . .
N13 N12 C16 C15 178.8(6) . .
C17 N14 C16 N12 2.3(7) . .
C18 N14 C16 N12 -165.8(7) . .
C17 N14 C16 C15 -178.3(6) . .
C18 N14 C16 C15 13.6(11) . .
N11 C15 C16 N12 160.8(6) . .
C14 C15 C16 N12 -18.4(10) . .
N11 C15 C16 N14 -18.5(10) . .
C14 C15 C16 N14 162.3(7) . .
N12 N13 C17 N14 1.0(7) . .
N12 N13 C17 S1 178.4(4) . .
C16 N14 C17 N13 -2.0(7) . .
C18 N14 C17 N13 166.9(7) . .
C16 N14 C17 S1 -179.5(4) . .
C18 N14 C17 S1 -10.6(9) . .
Hg1 S1 C17 N13 -6.2(5) . .
Hg1 S1 C17 N14 170.9(5) . .
C16 N14 C18 C19 -93.3(11) . .
C17 N14 C18 C19 100.5(10) . .
C25 N21 C21 C22 0.6(9) . .
C24 N26 C22 C21 -0.2(8) . .
Hg1 N26 C22 C21 -153.5(4) . .
N21 C21 C22 N26 0.0(9) . .
C22 N26 C24 C25 -0.3(8) . .
Hg1 N26 C24 C25 154.7(4) . .
C21 N21 C25 C24 -1.1(8) . .
C21 N21 C25 C26 178.9(5) . 3_566
N26 C24 C25 N21 1.0(8) . .
N26 C24 C25 C26 -179.1(5) . 3_566
N23 N22 C26 N24 -0.9(6) . .
Hg1 N22 C26 N24 -126.7(4) . .
N23 N22 C26 C25 -176.4(4) . 3_566
Hg1 N22 C26 C25 57.7(6) . 3_566
C27 N24 C26 N22 0.7(5) 2_556 .
C28 N24 C26 N22 177.7(5) . .
C27 N24 C26 C25 176.2(5) 2_556 3_566
C28 N24 C26 C25 -6.8(8) . 3_566
Hg1 S2 C27 N23 4.7(5) . 2_546
Hg1 S2 C27 N24 -176.3(4) . 2_546
C27 N24 C28 C29 89.4(7) 2_556 .
C26 N24 C28 C29 -87.0(7) . .
